data_2020694
loop_
_publ_author_name
'Ardan, Bohdan'
'Kinzhybalo, Vasyl'
'Slyvka, Yurii'
'Shyyka, Olga'
'Luk`yanov, Mykhaylo'
'Lis, Tadeusz'
'Mys`kiv, Marian'

_publ_section_title
;
 Ligand-forced dimerization of copper(I)--olefin complexes bearing a
 1,3,4-thiadiazole core
;
_journal_issue 1
_journal_name_full 'Acta Crystallographica Section C'
_journal_page_first 36
_journal_page_last 46
_journal_paper_doi 10.1107/S2053229616018751
_journal_volume 73
_journal_year 2017
_chemical_formula_iupac '[Cu2 (C6 H5 O3 S) (C5 H7 N3 S2)2] (C6 H5 O3 S), C H4 O, H2 O'
_chemical_formula_moiety 'C16 H19 Cu2 N6 O3 S5 +, C6 H5 O3 S -, C H4 O, H2 O'
_chemical_formula_sum 'C23 H30 Cu2 N6 O8 S6'
_chemical_formula_weight 837.97
_chemical_name_systematic
;\m-Benzenesulfonato-bis{\m-5-[(prop-2-en-1-yl)sulfanyl]-1,3,4-thiadiazol-2-amine}dicopper(I) benzenesulfonate methanol
monosolvate monohydrate
;
_space_group_crystal_system monoclinic
_space_group_IT_number 14
_space_group_name_Hall '-P 2ybc'
_space_group_name_H-M_alt 'P 1 21/c 1'
_symmetry_space_group_name_Hall '-P 2ybc'
_symmetry_space_group_name_H-M 'P 1 21/c 1'
_atom_sites_solution_hydrogens mixed
_atom_sites_solution_primary direct
_audit_creation_method
;
Olex2 1.2
(compiled 2015.01.26 svn.r3150 for OlexSys, GUI svn.r4998)
;
_cell_angle_alpha 90
_cell_angle_beta 117.91(3)
_cell_angle_gamma 90
_cell_formula_units_Z 4
_cell_length_a 14.944(4)
_cell_length_b 16.587(5)
_cell_length_c 14.658(4)
_cell_measurement_reflns_used 10457
_cell_measurement_temperature 110(2)
_cell_measurement_theta_max 77.5500
_cell_measurement_theta_min 3.3540
_cell_volume 3210.7(18)
_computing_cell_refinement
;
CrysAlis PRO (Rigaku OD, 2015)
;
_computing_data_collection
;
CrysAlis PRO (Rigaku OD, 2015)
;
_computing_data_reduction
;
CrysAlis PRO (Rigaku OD, 2015)
;
_computing_molecular_graphics
;
OLEX2 (Dolomanov <i>et al.</i>,  2009)
;
_computing_publication_material
;
OLEX2 (Dolomanov <i>et al.</i>,  2009)
;
_computing_structure_refinement
;
SHELXL2014 (Sheldrick, 2015b)
;
_computing_structure_solution
;
SHELXT (Sheldrick, 2015a)
;
_diffrn_ambient_temperature 110(2)
_diffrn_detector_area_resol_mean 8.1956
_diffrn_measured_fraction_theta_full 0.999
_diffrn_measured_fraction_theta_max 0.982
_diffrn_measurement_device 'four-circle diffractometer'
_diffrn_measurement_device_type 'Rigaku Xcalibur Onyx'
_diffrn_measurement_method '\w scans'
_diffrn_radiation_monochromator graphite
_diffrn_radiation_type CuK\a
_diffrn_radiation_wavelength 1.54184
_diffrn_reflns_av_R_equivalents 0.0563
_diffrn_reflns_limit_h_max 18
_diffrn_reflns_limit_h_min -16
_diffrn_reflns_limit_k_max 17
_diffrn_reflns_limit_k_min -20
_diffrn_reflns_limit_l_max 16
_diffrn_reflns_limit_l_min -18
_diffrn_reflns_number 16595
_diffrn_reflns_theta_full 68.000
_diffrn_reflns_theta_max 78.026
_diffrn_reflns_theta_min 3.347
_exptl_absorpt_coefficient_mu 5.770
_exptl_absorpt_correction_T_max 0.540
_exptl_absorpt_correction_T_min 0.248
_exptl_absorpt_correction_type analytical
_exptl_absorpt_process_details
;
[CrysAlis PRO (Rigaku OD, 2015), based on expressions
derived by Clark & Reid (1995)]
;
_exptl_crystal_colour 'clear colourless'
_exptl_crystal_density_diffrn 1.734
_exptl_crystal_description block
_exptl_crystal_F_000 1712
_exptl_crystal_size_max 0.45
_exptl_crystal_size_mid 0.318
_exptl_crystal_size_min 0.166
_refine_diff_density_max 1.027
_refine_diff_density_min -1.492
_refine_ls_extinction_method none
_refine_ls_goodness_of_fit_ref 1.045
_refine_ls_hydrogen_treatment mixed
_refine_ls_matrix_type full
_refine_ls_number_parameters 487
_refine_ls_number_reflns 6741
_refine_ls_number_restraints 3
_refine_ls_restrained_S_all 1.045
_refine_ls_R_factor_all 0.0631
_refine_ls_R_factor_gt 0.0573
_refine_ls_shift/su_max 0.001
_refine_ls_shift/su_mean 0.000
_refine_ls_structure_factor_coef Fsqd
_refine_ls_weighting_details 'w=1/[\s^2^(Fo^2^)+(0.1080P)^2^+2.1440P] where P=(Fo^2^+2Fc^2^)/3'
_refine_ls_weighting_scheme calc
_refine_ls_wR_factor_gt 0.1596
_refine_ls_wR_factor_ref 0.1661
_reflns_number_gt 6073
_reflns_number_total 6741
_reflns_threshold_expression 'I > 2\s(I)'
_cod_data_source_file fn3225sup1.cif
_cod_data_source_block 5
_cod_depositor_comments 'Adding full bibliography for 2020689--2020694.cif.'
_cod_original_cell_volume 3210.7(17)
_cod_database_code 2020694
_cod_database_fobs_code 2020694
_shelx_space_group_comment
;
The symmetry employed for this shelxl refinement is uniquely defined
by the following loop, which should always be used as a source of
symmetry information in preference to the above space-group names.
They are only intended as comments.
;

loop_
_space_group_symop_operation_xyz
'x, y, z'
'-x, y+1/2, -z+1/2'
'-x, -y, -z'
'x, -y-1/2, z-1/2'

loop_
_atom_site_type_symbol
_atom_site_label
_atom_site_fract_x
_atom_site_fract_y
_atom_site_fract_z
_atom_site_U_iso_or_equiv
_atom_site_adp_type
_atom_site_calc_flag
_atom_site_occupancy
_atom_site_disorder_assembly
_atom_site_disorder_group
Cu Cu1 0.71463(4) 0.46102(3) 0.25333(4) 0.03132(15) Uani d 1 . .
Cu Cu2 0.70615(4) 0.53623(3) 0.46302(4) 0.03199(15) Uani d 1 . .
S S11 0.74240(6) 0.73187(5) 0.27560(6) 0.03241(18) Uani d 1 . .
S S12 0.68469(9) 0.63190(6) 0.08869(7) 0.0451(2) Uani d 1 . .
S S21 0.80874(6) 0.27825(5) 0.50610(6) 0.03168(18) Uani d 1 . .
S S22 0.73084(6) 0.36872(5) 0.62865(5) 0.03159(18) Uani d 1 . .
S S31A 0.4810(3) 0.4424(3) 0.2480(3) 0.0304(6) Uani d 0.644(6) A 1
S S31B 0.4816(6) 0.4310(5) 0.2230(5) 0.0296(11) Uani d 0.356(6) A 2
O O31A 0.5331(3) 0.4589(3) 0.1884(4) 0.0449(11) Uani d 0.644(6) A 1
O O31B 0.5736(4) 0.4754(4) 0.2891(5) 0.0310(16) Uani d 0.356(6) A 2
O O32A 0.5256(3) 0.4869(3) 0.3451(3) 0.0448(11) Uani d 0.644(6) A 1
O O32B 0.3953(7) 0.4564(6) 0.2366(9) 0.037(2) Uani d 0.356(6) A 2
O O33A 0.3728(4) 0.4551(4) 0.1911(4) 0.0383(12) Uani d 0.644(6) A 1
O O33B 0.4610(5) 0.4282(5) 0.1179(5) 0.0378(18) Uani d 0.356(6) A 2
N N12 0.7894(2) 0.72597(17) 0.4762(2) 0.0345(6) Uani d 1 . .
H H12A 0.797(3) 0.781(3) 0.478(4) 0.041 Uiso d 1 . .
H H12B 0.814(4) 0.700(3) 0.535(4) 0.041 Uiso d 1 . .
N N13 0.7226(2) 0.57953(16) 0.2809(2) 0.0289(5) Uani d 1 . .
N N14 0.74612(19) 0.60649(16) 0.37976(18) 0.0262(5) Uani d 1 . .
N N22 0.8476(2) 0.28718(18) 0.3451(2) 0.0360(6) Uani d 1 . .
H H22A 0.871(4) 0.315(3) 0.308(4) 0.043 Uiso d 1 . .
H H22B 0.871(4) 0.239(3) 0.362(4) 0.043 Uiso d 1 . .
N N23 0.75070(18) 0.42421(16) 0.46223(18) 0.0257(5) Uani d 1 . .
N N24 0.7777(2) 0.40025(16) 0.38683(19) 0.0276(5) Uani d 1 . .
C C12 0.7161(3) 0.63734(19) 0.2188(3) 0.0320(6) Uani d 1 . .
C C15 0.7616(2) 0.68478(19) 0.3896(2) 0.0295(6) Uani d 1 . .
C C17A 0.7197(3) 0.5307(3) 0.0744(3) 0.0357(11) Uani d 0.801(10) A 1
H H17A 0.7098 0.5241 0.0032 0.043 Uiso calc 0.801(10) A 1
H H17B 0.7927 0.5233 0.1221 0.043 Uiso calc 0.801(10) A 1
C C17B 0.6409(11) 0.5277(9) 0.0557(11) 0.027(4) Uiso d 0.199(10) A 2
H H17C 0.5832 0.5191 0.0701 0.033 Uiso calc 0.199(10) A 2
H H17D 0.6157 0.5200 -0.0193 0.033 Uiso calc 0.199(10) A 2
C C18A 0.6618(3) 0.4659(3) 0.0951(3) 0.0333(10) Uani d 0.801(10) A 1
H H18A 0.5946 0.4772 0.0821 0.040 Uiso calc 0.801(10) A 1
C C18B 0.7173(13) 0.4671(8) 0.1108(11) 0.022(4) Uiso d 0.199(10) A 2
H H18B 0.7859 0.4825 0.1345 0.026 Uiso calc 0.199(10) A 2
C C19 0.7008(3) 0.3910(2) 0.1317(2) 0.0388(7) Uani d 1 . .
H H19A 0.7679 0.3781 0.1453 0.047 Uiso calc 0.801(10) A 1
H H19B 0.6608 0.3520 0.1435 0.047 Uiso calc 0.801(10) A 1
H H19C 0.6336 0.3727 0.1097 0.047 Uiso calc 0.199(10) A 2
H H19D 0.7564 0.3558 0.1685 0.047 Uiso calc 0.199(10) A 2
C C22 0.7610(2) 0.36726(18) 0.5270(2) 0.0274(6) Uani d 1 . .
C C25 0.8116(2) 0.32546(19) 0.4009(2) 0.0289(6) Uani d 1 . .
C C27A 0.7145(4) 0.4774(3) 0.6479(4) 0.0346(13) Uani d 0.664(10) B 1
H H27A 0.6940 0.4827 0.7028 0.042 Uiso calc 0.664(10) B 1
H H27B 0.7806 0.5049 0.6722 0.042 Uiso calc 0.664(10) B 1
C C28A 0.6385(4) 0.5191(4) 0.5539(4) 0.0368(14) Uani d 0.664(10) B 1
H H28A 0.5841 0.4891 0.5025 0.044 Uiso calc 0.664(10) B 1
C C29A 0.6456(12) 0.6009(6) 0.5396(12) 0.035(4) Uani d 0.664(10) B 1
H H29A 0.6999 0.6313 0.5905 0.042 Uiso calc 0.664(10) B 1
H H29B 0.5963 0.6266 0.4789 0.042 Uiso calc 0.664(10) B 1
C C27B 0.6490(6) 0.4546(5) 0.6003(6) 0.023(2) Uiso d 0.336(10) B 2
H H27C 0.5910 0.4487 0.5304 0.027 Uiso calc 0.336(10) B 2
H H27D 0.6221 0.4573 0.6504 0.027 Uiso calc 0.336(10) B 2
C C28B 0.7036(6) 0.5298(5) 0.6054(6) 0.022(2) Uiso d 0.336(10) B 2
H H28B 0.7748 0.5334 0.6477 0.026 Uiso calc 0.336(10) B 2
C C29B 0.648(3) 0.5963(14) 0.546(3) 0.049(11) Uiso d 0.336(10) B 2
H H29C 0.5769 0.5921 0.5042 0.058 Uiso calc 0.336(10) B 2
H H29D 0.6819 0.6454 0.5484 0.058 Uiso calc 0.336(10) B 2
C C31 0.5023(2) 0.3352(2) 0.2756(3) 0.0331(6) Uani d 1 . .
C C32 0.5006(3) 0.2774(3) 0.2070(3) 0.0487(9) Uani d 1 . .
H H32 0.4892 0.2926 0.1399 0.058 Uiso calc 1 . .
C C33 0.5157(3) 0.1973(3) 0.2365(4) 0.0594(12) Uani d 1 . .
H H33 0.5148 0.1577 0.1893 0.071 Uiso calc 1 . .
C C34 0.5320(3) 0.1741(3) 0.3333(4) 0.0549(11) Uani d 1 . .
H H34 0.5425 0.1190 0.3531 0.066 Uiso calc 1 . .
C C35 0.5329(3) 0.2328(3) 0.4021(3) 0.0480(9) Uani d 1 . .
H H35 0.5434 0.2178 0.4690 0.058 Uiso calc 1 . .
C C36 0.5186(2) 0.3121(2) 0.3729(3) 0.0403(7) Uani d 1 . .
H H36 0.5200 0.3519 0.4201 0.048 Uiso calc 1 . .
S S41 0.97251(6) 0.62170(5) 0.76431(6) 0.03256(19) Uani d 1 . .
O O41 0.8831(2) 0.6489(2) 0.6743(2) 0.0575(8) Uani d 1 . .
O O42 1.0634(2) 0.66597(18) 0.7849(2) 0.0463(6) Uani d 1 . .
O O43 0.95553(18) 0.61808(18) 0.85462(19) 0.0414(6) Uani d 1 . .
C C41 0.9942(2) 0.5208(2) 0.7391(3) 0.0338(6) Uani d 1 . .
C C42 1.0076(3) 0.5059(3) 0.6531(3) 0.0448(8) Uani d 1 . .
H H42 1.0049 0.5489 0.6090 0.054 Uiso calc 1 . .
C C43 1.0252(3) 0.4279(3) 0.6323(4) 0.0608(12) Uani d 1 . .
H H43 1.0348 0.4171 0.5739 0.073 Uiso calc 1 . .
C C44 1.0287(3) 0.3646(3) 0.6973(5) 0.0641(14) Uani d 1 . .
H H44 1.0403 0.3110 0.6827 0.077 Uiso calc 1 . .
C C45 1.0155(3) 0.3804(3) 0.7818(4) 0.0577(12) Uani d 1 . .
H H45 1.0188 0.3375 0.8262 0.069 Uiso calc 1 . .
C C46 0.9975(3) 0.4584(2) 0.8035(3) 0.0429(8) Uani d 1 . .
H H46 0.9874 0.4688 0.8618 0.052 Uiso calc 1 . .
O O61 0.9016(2) 0.35933(15) 0.9454(2) 0.0377(5) Uani d 1 . .
H H61 0.944(4) 0.366(3) 0.999(4) 0.057 Uiso d 1 . .
C C61 0.8226(4) 0.4136(3) 0.9263(4) 0.0536(10) Uani d 1 . .
H H61A 0.7620 0.3975 0.8633 0.080 Uiso calc 1 . .
H H61B 0.8430 0.4680 0.9176 0.080 Uiso calc 1 . .
H H61C 0.8078 0.4131 0.9847 0.080 Uiso calc 1 . .
O O51 0.1975(3) 0.38050(17) 0.0872(3) 0.0481(7) Uani d 1 . .
H H51A 0.162(5) 0.379(4) 0.116(5) 0.072 Uiso d 1 . .
H H51B 0.248(5) 0.407(4) 0.124(5) 0.072 Uiso d 1 . .

loop_
_atom_site_aniso_label
_atom_site_aniso_U_11
_atom_site_aniso_U_22
_atom_site_aniso_U_33
_atom_site_aniso_U_12
_atom_site_aniso_U_13
_atom_site_aniso_U_23
Cu1 0.0483(3) 0.0242(3) 0.0271(2) 0.00226(17) 0.0224(2) 0.00268(16)
Cu2 0.0501(3) 0.0251(3) 0.0337(3) 0.00360(18) 0.0305(2) 0.00246(17)
S11 0.0443(4) 0.0243(4) 0.0373(4) 0.0033(3) 0.0263(3) 0.0055(3)
S12 0.0792(6) 0.0346(4) 0.0339(4) 0.0096(4) 0.0367(4) 0.0095(3)
S21 0.0415(4) 0.0272(4) 0.0332(4) 0.0057(3) 0.0232(3) 0.0079(3)
S22 0.0376(4) 0.0373(4) 0.0247(3) 0.0021(3) 0.0186(3) 0.0059(3)
S31A 0.0278(7) 0.0293(11) 0.0368(17) -0.0016(6) 0.0175(11) -0.0018(10)
S31B 0.0242(12) 0.037(3) 0.026(2) 0.0010(14) 0.0107(16) 0.0011(17)
O31A 0.047(2) 0.045(2) 0.058(3) -0.0005(17) 0.037(2) 0.0055(19)
O31B 0.027(3) 0.031(3) 0.027(3) -0.006(2) 0.006(2) 0.003(2)
O32A 0.0359(18) 0.040(2) 0.048(2) 0.0005(15) 0.0107(16) -0.0140(18)
O32B 0.027(4) 0.044(4) 0.044(5) 0.006(3) 0.021(4) 0.001(5)
O33A 0.029(2) 0.046(2) 0.033(3) 0.0025(18) 0.010(2) 0.005(3)
O33B 0.037(3) 0.050(4) 0.026(3) 0.008(3) 0.014(3) 0.007(3)
N12 0.0449(14) 0.0252(13) 0.0334(13) -0.0004(11) 0.0183(12) -0.0012(11)
N13 0.0416(13) 0.0260(12) 0.0270(12) 0.0024(10) 0.0226(10) 0.0005(10)
N14 0.0341(11) 0.0251(12) 0.0238(11) 0.0009(9) 0.0172(9) 0.0004(9)
N22 0.0517(16) 0.0263(13) 0.0432(15) 0.0076(11) 0.0333(13) 0.0047(11)
N23 0.0310(11) 0.0282(12) 0.0217(10) 0.0011(9) 0.0155(9) 0.0005(9)
N24 0.0382(12) 0.0256(12) 0.0279(11) 0.0031(9) 0.0229(10) 0.0011(9)
C12 0.0454(16) 0.0265(15) 0.0326(15) 0.0027(12) 0.0253(13) 0.0030(12)
C15 0.0285(12) 0.0292(15) 0.0335(14) 0.0039(11) 0.0170(11) 0.0030(12)
C17A 0.046(2) 0.036(2) 0.036(2) 0.0079(16) 0.0287(18) 0.0045(16)
C18A 0.031(2) 0.041(2) 0.0251(18) 0.0033(15) 0.0113(15) 0.0050(15)
C19 0.0546(19) 0.0335(17) 0.0251(14) 0.0007(14) 0.0160(13) -0.0073(12)
C22 0.0316(13) 0.0283(14) 0.0259(13) 0.0035(11) 0.0164(11) 0.0049(11)
C25 0.0323(13) 0.0265(14) 0.0306(13) -0.0002(11) 0.0171(11) 0.0025(11)
C27A 0.044(3) 0.038(3) 0.026(2) 0.000(2) 0.020(2) 0.0006(19)
C28A 0.034(3) 0.050(3) 0.039(3) 0.005(2) 0.027(2) 0.004(2)
C29A 0.058(7) 0.029(4) 0.043(6) 0.012(2) 0.044(5) 0.002(2)
C31 0.0235(12) 0.0339(16) 0.0368(15) -0.0038(11) 0.0099(11) 0.0002(13)
C32 0.0465(19) 0.060(3) 0.046(2) -0.0038(17) 0.0271(16) -0.0105(18)
C33 0.050(2) 0.054(3) 0.075(3) -0.0051(18) 0.030(2) -0.026(2)
C34 0.0360(16) 0.036(2) 0.077(3) -0.0033(14) 0.0136(18) 0.0017(19)
C35 0.0403(17) 0.050(2) 0.0416(18) 0.0047(16) 0.0091(14) 0.0146(16)
C36 0.0332(14) 0.045(2) 0.0309(15) 0.0037(13) 0.0054(12) 0.0004(14)
S41 0.0324(3) 0.0379(4) 0.0270(3) 0.0006(3) 0.0136(3) 0.0044(3)
O41 0.0610(17) 0.0601(19) 0.0351(13) 0.0229(15) 0.0089(12) 0.0111(13)
O42 0.0559(15) 0.0435(15) 0.0536(15) -0.0159(12) 0.0374(13) -0.0107(12)
O43 0.0360(11) 0.0578(16) 0.0362(12) 0.0015(10) 0.0216(10) 0.0022(11)
C41 0.0238(12) 0.0399(17) 0.0347(15) -0.0034(12) 0.0113(11) 0.0019(13)
C42 0.0428(17) 0.050(2) 0.0473(19) -0.0056(15) 0.0257(15) -0.0039(17)
C43 0.050(2) 0.064(3) 0.076(3) -0.009(2) 0.036(2) -0.024(2)
C44 0.0369(18) 0.043(2) 0.112(4) -0.0040(15) 0.034(2) -0.013(2)
C45 0.0361(17) 0.041(2) 0.088(3) -0.0022(15) 0.023(2) 0.012(2)
C46 0.0321(15) 0.044(2) 0.051(2) -0.0039(13) 0.0174(14) 0.0094(16)
O61 0.0455(12) 0.0322(12) 0.0347(12) -0.0001(10) 0.0183(10) -0.0046(10)
C61 0.067(3) 0.037(2) 0.058(2) 0.0139(18) 0.031(2) 0.0029(18)
O51 0.0623(17) 0.0329(13) 0.0722(19) 0.0012(12) 0.0506(16) -0.0025(13)

loop_
_atom_type_symbol
_atom_type_description
_atom_type_scat_dispersion_real
_atom_type_scat_dispersion_imag
_atom_type_scat_source
C C 0.0181 0.0091 'International Tables Vol C Tables 4.2.6.8 and 6.1.1.4'
H H 0.0000 0.0000 'International Tables Vol C Tables 4.2.6.8 and 6.1.1.4'
Cu Cu -1.9646 0.5888 'International Tables Vol C Tables 4.2.6.8 and 6.1.1.4'
N N 0.0311 0.0180 'International Tables Vol C Tables 4.2.6.8 and 6.1.1.4'
O O 0.0492 0.0322 'International Tables Vol C Tables 4.2.6.8 and 6.1.1.4'
S S 0.3331 0.5567 'International Tables Vol C Tables 4.2.6.8 and 6.1.1.4'

loop_
_exptl_crystal_face_index_h
_exptl_crystal_face_index_k
_exptl_crystal_face_index_l
_exptl_crystal_face_perp_dist
7 6 -5 0.0692
-7 -7 5 0.0876
4 -7 -7 0.2103
-3 8 7 0.2198
6 0 4 0.1196
-9 2 2 0.1344
-3 -2 -6 0.1866
7 -3 -8 0.1776
-6 3 9 0.1908
-6 8 0 0.1685
2 3 -9 0.1541
2 -6 6 0.1094
-6 -8 5 0.0814
-3 -8 6 0.0887
7 6 -7 0.0794
-8 -7 3 0.0903
-9 -3 3 0.0949
5 9 -4 0.1062
7 6 -1 0.1013
8 -5 -6 0.1859

loop_
_geom_angle_atom_site_label_1
_geom_angle_atom_site_label_2
_geom_angle_atom_site_label_3
_geom_angle
N13 Cu1 O31A 92.50(13)
N13 Cu1 O31B 80.46(17)
N13 Cu1 N24 109.96(11)
N13 Cu1 C18A 98.26(15)
N13 Cu1 C18B 97.3(4)
N13 Cu1 C19 134.67(13)
N24 Cu1 O31A 107.80(13)
N24 Cu1 O31B 84.07(16)
N24 Cu1 C18A 150.68(15)
N24 Cu1 C18B 140.6(4)
N24 Cu1 C19 111.94(13)
C18A Cu1 O31A 77.89(17)
C18B Cu1 O31B 129.4(5)
C19 Cu1 O31A 90.65(16)
C19 Cu1 O31B 120.10(19)
C19 Cu1 C18A 38.75(16)
C19 Cu1 C18B 37.7(4)
N14 Cu2 N23 110.59(10)
N14 Cu2 C28A 151.09(18)
N14 Cu2 C29A 111.7(3)
N14 Cu2 C28B 142.6(2)
N14 Cu2 C29B 114.5(6)
N23 Cu2 C28A 98.32(18)
N23 Cu2 C29A 137.2(3)
N23 Cu2 C28B 96.9(2)
N23 Cu2 C29B 134.1(5)
C28A Cu2 C29A 39.7(3)
C29B Cu2 C28B 39.5(6)
C12 S11 C15 87.34(15)
C12 S12 C17A 103.40(18)
C12 S12 C17B 102.6(5)
C22 S21 C25 87.48(14)
C22 S22 C27A 104.32(18)
C22 S22 C27B 103.5(3)
O31A S31A O32A 111.4(4)
O31A S31A O33A 113.5(4)
O31A S31A C31 103.4(3)
O32A S31A C31 109.0(3)
O33A S31A O32A 111.4(4)
O33A S31A C31 107.7(4)
O31B S31B C31 104.6(5)
O32B S31B O31B 112.5(7)
O32B S31B C31 101.0(6)
O33B S31B O31B 113.2(6)
O33B S31B O32B 113.6(7)
O33B S31B C31 110.8(5)
S31A O31A Cu1 126.0(3)
S31B O31B Cu1 117.0(4)
H12A N12 H12B 118(4)
C15 N12 H12A 122(3)
C15 N12 H12B 119(3)
N14 N13 Cu1 119.16(19)
C12 N13 Cu1 127.5(2)
C12 N13 N14 113.1(3)
N13 N14 Cu2 116.85(19)
C15 N14 Cu2 127.2(2)
C15 N14 N13 112.1(2)
H22A N22 H22B 116(4)
C25 N22 H22A 121(3)
C25 N22 H22B 119(3)
N24 N23 Cu2 119.61(18)
C22 N23 Cu2 127.3(2)
C22 N23 N24 113.1(3)
N23 N24 Cu1 116.81(18)
C25 N24 Cu1 126.6(2)
C25 N24 N23 112.0(2)
S11 C12 S12 117.25(18)
N13 C12 S11 114.0(2)
N13 C12 S12 128.7(3)
N12 C15 S11 121.6(3)
N14 C15 S11 113.3(2)
N14 C15 N12 125.1(3)
S12 C17A H17A 108.6
S12 C17A H17B 108.6
H17A C17A H17B 107.5
C18A C17A S12 114.8(3)
C18A C17A H17A 108.6
C18A C17A H17B 108.6
S12 C17B H17C 108.6
S12 C17B H17D 108.6
H17C C17B H17D 107.6
C18B C17B S12 114.6(11)
C18B C17B H17C 108.6
C18B C17B H17D 108.6
Cu1 C18A H18A 92.6
C17A C18A Cu1 107.5(3)
C17A C18A H18A 118.3
C19 C18A Cu1 69.9(2)
C19 C18A C17A 123.4(4)
C19 C18A H18A 118.3
Cu1 C18B H18B 99.7
C17B C18B Cu1 102.1(10)
C17B C18B H18B 116.7
C19 C18B Cu1 68.9(6)
C19 C18B C17B 126.6(14)
C19 C18B H18B 116.7
Cu1 C19 H19A 106.1
Cu1 C19 H19B 92.5
Cu1 C19 H19C 97.9
Cu1 C19 H19D 98.6
C18A C19 Cu1 71.3(2)
C18A C19 H19A 120.0
C18A C19 H19B 120.0
C18B C19 Cu1 73.4(6)
C18B C19 H19C 120.0
C18B C19 H19D 120.0
H19A C19 H19B 120.0
H19C C19 H19D 120.0
S21 C22 S22 117.10(17)
N23 C22 S21 114.2(2)
N23 C22 S22 128.7(2)
N22 C25 S21 120.8(2)
N24 C25 S21 113.1(2)
N24 C25 N22 126.1(3)
S22 C27A H27A 108.7
S22 C27A H27B 108.7
H27A C27A H27B 107.6
C28A C27A S22 114.1(4)
C28A C27A H27A 108.7
C28A C27A H27B 108.7
Cu2 C28A H28A 93.4
C27A C28A Cu2 105.9(3)
C27A C28A H28A 119.4
C29A C28A Cu2 70.6(5)
C29A C28A C27A 121.2(8)
C29A C28A H28A 119.4
Cu2 C29A H29A 106.0
Cu2 C29A H29B 94.0
C28A C29A Cu2 69.7(4)
C28A C29A H29A 120.0
C28A C29A H29B 120.0
H29A C29A H29B 120.0
S22 C27B H27C 109.4
S22 C27B H27D 109.4
H27C C27B H27D 108.0
C28B C27B S22 111.1(6)
C28B C27B H27C 109.4
C28B C27B H27D 109.4
Cu2 C28B H28B 96.3
C27B C28B Cu2 105.0(5)
C27B C28B H28B 120.7
C29B C28B Cu2 68.2(15)
C29B C28B C27B 118.7(17)
C29B C28B H28B 120.7
Cu2 C29B H29C 103.6
Cu2 C29B H29D 94.0
C28B C29B Cu2 72.3(13)
C28B C29B H29C 120.0
C28B C29B H29D 120.0
H29C C29B H29D 120.0
C32 C31 S31A 125.1(3)
C32 C31 S31B 112.0(3)
C32 C31 C36 119.6(4)
C36 C31 S31A 115.3(3)
C36 C31 S31B 128.4(3)
C31 C32 H32 120.2
C31 C32 C33 119.6(4)
C33 C32 H32 120.2
C32 C33 H33 119.5
C34 C33 C32 121.0(4)
C34 C33 H33 119.5
C33 C34 H34 120.5
C33 C34 C35 119.1(4)
C35 C34 H34 120.5
C34 C35 H35 120.1
C36 C35 C34 119.8(4)
C36 C35 H35 120.1
C31 C36 H36 119.5
C35 C36 C31 120.9(4)
C35 C36 H36 119.5
O41 S41 O42 114.2(2)
O41 S41 O43 111.24(18)
O41 S41 C41 106.60(18)
O42 S41 O43 112.07(16)
O42 S41 C41 106.11(16)
O43 S41 C41 105.98(17)
C42 C41 S41 118.3(3)
C46 C41 S41 121.0(3)
C46 C41 C42 120.7(4)
C41 C42 H42 120.3
C43 C42 C41 119.3(4)
C43 C42 H42 120.3
C42 C43 H43 119.9
C42 C43 C44 120.1(4)
C44 C43 H43 119.9
C43 C44 H44 120.1
C45 C44 C43 119.8(4)
C45 C44 H44 120.1
C44 C45 H45 119.6
C44 C45 C46 120.8(4)
C46 C45 H45 119.6
C41 C46 C45 119.3(4)
C41 C46 H46 120.3
C45 C46 H46 120.3
C61 O61 H61 109(4)
O61 C61 H61A 109.5
O61 C61 H61B 109.5
O61 C61 H61C 109.5
H61A C61 H61B 109.5
H61A C61 H61C 109.5
H61B C61 H61C 109.5
H51A O51 H51B 107(6)

loop_
_geom_bond_atom_site_label_1
_geom_bond_atom_site_label_2
_geom_bond_distance
Cu1 O31A 2.418(4)
Cu1 O31B 2.409(7)
Cu1 N13 1.999(3)
Cu1 N24 2.002(3)
Cu1 C18A 2.072(4)
Cu1 C18B 2.111(14)
Cu1 C19 2.055(3)
Cu2 N14 1.972(2)
Cu2 N23 1.976(3)
Cu2 C28A 2.033(4)
Cu2 C29A 2.044(11)
Cu2 C28B 2.107(8)
Cu2 C29B 2.06(4)
S11 C12 1.732(3)
S11 C15 1.743(3)
S12 C12 1.740(3)
S12 C17A 1.799(4)
S12 C17B 1.830(15)
S21 C22 1.728(3)
S21 C25 1.748(3)
S22 C22 1.747(3)
S22 C27A 1.858(6)
S22 C27B 1.795(8)
S31A O31A 1.444(5)
S31A O32A 1.458(5)
S31A O33A 1.447(7)
S31A C31 1.819(6)
S31B O31B 1.458(9)
S31B O32B 1.457(11)
S31B O33B 1.424(8)
S31B C31 1.729(9)
N12 H12A 0.91(5)
N12 H12B 0.87(5)
N12 C15 1.326(4)
N13 N14 1.395(3)
N13 C12 1.294(4)
N14 C15 1.315(4)
N22 H22A 0.90(5)
N22 H22B 0.86(5)
N22 C25 1.331(4)
N23 N24 1.400(3)
N23 C22 1.296(4)
N24 C25 1.319(4)
C17A H17A 0.9900
C17A H17B 0.9900
C17A C18A 1.498(6)
C17B H17C 0.9900
C17B H17D 0.9900
C17B C18B 1.45(2)
C18A H18A 0.9500
C18A C19 1.369(6)
C18B H18B 0.9500
C18B C19 1.348(14)
C19 H19A 0.9500
C19 H19B 0.9500
C19 H19C 0.9500
C19 H19D 0.9500
C27A H27A 0.9900
C27A H27B 0.9900
C27A C28A 1.484(7)
C28A H28A 0.9500
C28A C29A 1.384(11)
C29A H29A 0.9500
C29A H29B 0.9500
C27B H27C 0.9900
C27B H27D 0.9900
C27B C28B 1.473(10)
C28B H28B 0.9500
C28B C29B 1.408(17)
C29B H29C 0.9500
C29B H29D 0.9500
C31 C32 1.380(5)
C31 C36 1.384(5)
C32 H32 0.9500
C32 C33 1.383(7)
C33 H33 0.9500
C33 C34 1.378(7)
C34 H34 0.9500
C34 C35 1.398(7)
C35 H35 0.9500
C35 C36 1.369(6)
C36 H36 0.9500
S41 O41 1.442(3)
S41 O42 1.446(3)
S41 O43 1.461(2)
S41 C41 1.775(4)
C41 C42 1.389(5)
C41 C46 1.386(5)
C42 H42 0.9500
C42 C43 1.383(7)
C43 H43 0.9500
C43 C44 1.402(8)
C44 H44 0.9500
C44 C45 1.367(8)
C45 H45 0.9500
C45 C46 1.388(6)
C46 H46 0.9500
O61 H61 0.75(6)
O61 C61 1.404(5)
C61 H61A 0.9800
C61 H61B 0.9800
C61 H61C 0.9800
O51 H51A 0.82(6)
O51 H51B 0.81(7)

loop_
_geom_hbond_atom_site_label_D
_geom_hbond_atom_site_label_H
_geom_hbond_atom_site_label_A
_geom_hbond_site_symmetry_A
_geom_hbond_distance_DH
_geom_hbond_distance_HA
_geom_hbond_distance_DA
_geom_hbond_angle_DHA
_geom_hbond_publ_flag
N12 H12A O51 2_655 0.91(5) 1.94(5) 2.765(4) 150(4) yes
N12 H12B O41 . 0.87(5) 2.00(5) 2.867(4) 174(4) yes
N22 H22A O42 3_766 0.90(5) 2.04(5) 2.896(4) 158(4) yes
N22 H22B O61 4_565 0.86(5) 1.96(5) 2.758(4) 154(4) yes
C17A H17A O33A 3_665 0.99 2.54 3.476(7) 157.1 no
C17B H17D S31B 3_665 0.99 2.76 3.676(16) 153.7 no
C17B H17D O33B 3_665 0.99 1.61 2.387(16) 131.9 no
C18A H18A O31A . 0.95 2.17 2.835(6) 126.3 no
C27A H27A O33A 3_666 0.99 2.44 3.377(8) 158.7 no
C28A H28A O32A . 0.95 2.05 2.769(7) 131.1 no
C27B H27D O32B 3_666 0.99 2.29 3.133(13) 141.8 no
C28B H28B S41 . 0.95 3.01 3.891(8) 154.5 no
C28B H28B O41 . 0.95 2.42 3.096(9) 127.9 no
O61 H61 O43 3_767 0.75(6) 1.98(6) 2.726(4) 174(6) yes
C61 H61B O51 3_666 0.98 2.58 3.426(5) 144.9 no
O51 H51A O43 3_666 0.82(6) 2.00(7) 2.790(4) 164(6) yes
O51 H51B O32B . 0.81(7) 2.20(7) 3.010(11) 170(6) yes
O51 H51B O33A . 0.81(7) 1.84(7) 2.641(7) 168(6) yes

loop_
_geom_torsion_atom_site_label_1
_geom_torsion_atom_site_label_2
_geom_torsion_atom_site_label_3
_geom_torsion_atom_site_label_4
_geom_torsion
Cu1 N13 N14 Cu2 -28.8(3)
Cu1 N13 N14 C15 171.7(2)
Cu1 N13 C12 S11 -172.29(16)
Cu1 N13 C12 S12 7.9(5)
Cu1 N24 C25 S21 -153.25(16)
Cu1 N24 C25 N22 28.4(5)
Cu2 N14 C15 S11 -154.08(16)
Cu2 N14 C15 N12 26.2(4)
Cu2 N23 N24 Cu1 -26.2(3)
Cu2 N23 N24 C25 176.0(2)
Cu2 N23 C22 S21 -176.45(14)
Cu2 N23 C22 S22 5.0(4)
S12 C17A C18A Cu1 -73.8(3)
S12 C17A C18A C19 -151.0(3)
S12 C17B C18B Cu1 81.3(11)
S12 C17B C18B C19 153.9(10)
S22 C27A C28A Cu2 -75.7(4)
S22 C27A C28A C29A -152.3(6)
S22 C27B C28B Cu2 80.4(6)
S22 C27B C28B C29B 153.5(18)
S31A C31 C32 C33 -178.5(3)
S31A C31 C36 C35 178.2(3)
S31B C31 C32 C33 -179.9(4)
S31B C31 C36 C35 179.4(4)
O31A S31A C31 C32 -39.7(5)
O31A S31A C31 C36 142.0(3)
O31B S31B C31 C32 -118.6(4)
O31B S31B C31 C36 61.8(6)
O32A S31A O31A Cu1 46.0(5)
O32A S31A C31 C32 -158.4(3)
O32A S31A C31 C36 23.3(4)
O32B S31B O31B Cu1 -168.0(6)
O32B S31B C31 C32 124.4(6)
O32B S31B C31 C36 -55.2(7)
O33A S31A O31A Cu1 172.8(4)
O33A S31A C31 C32 80.6(5)
O33A S31A C31 C36 -97.7(4)
O33B S31B O31B Cu1 -37.5(8)
O33B S31B C31 C32 3.7(7)
O33B S31B C31 C36 -175.9(4)
N13 N14 C15 S11 2.8(3)
N13 N14 C15 N12 -176.9(3)
N14 N13 C12 S11 2.1(3)
N14 N13 C12 S12 -177.7(2)
N23 N24 C25 S21 1.9(3)
N23 N24 C25 N22 -176.5(3)
N24 N23 C22 S21 1.9(3)
N24 N23 C22 S22 -176.6(2)
C12 S11 C15 N12 178.3(3)
C12 S11 C15 N14 -1.4(2)
C12 S12 C17A C18A 63.3(4)
C12 S12 C17B C18B -63.0(11)
C12 N13 N14 Cu2 156.3(2)
C12 N13 N14 C15 -3.2(4)
C15 S11 C12 S12 179.4(2)
C15 S11 C12 N13 -0.5(3)
C17A S12 C12 S11 154.6(2)
C17A S12 C12 N13 -25.5(4)
C17A C18A C19 Cu1 98.2(4)
C17B S12 C12 S11 -169.9(5)
C17B S12 C12 N13 9.9(6)
C17B C18B C19 Cu1 -89.6(14)
C22 S21 C25 N22 177.7(3)
C22 S21 C25 N24 -0.8(2)
C22 S22 C27A C28A 55.9(4)
C22 S22 C27B C28B -64.8(6)
C22 N23 N24 Cu1 155.4(2)
C22 N23 N24 C25 -2.4(4)
C25 S21 C22 S22 178.01(19)
C25 S21 C22 N23 -0.7(2)
C27A S22 C22 S21 166.1(2)
C27A S22 C22 N23 -15.4(3)
C27A C28A C29A Cu2 97.3(5)
C27B S22 C22 S21 -162.1(3)
C27B S22 C22 N23 16.4(4)
C27B C28B C29B Cu2 -95.7(12)
C31 S31A O31A Cu1 -70.9(4)
C31 S31B O31B Cu1 83.3(5)
C31 C32 C33 C34 0.3(6)
C32 C31 C36 C35 -0.2(5)
C32 C33 C34 C35 0.2(6)
C33 C34 C35 C36 -0.6(6)
C34 C35 C36 C31 0.6(6)
C36 C31 C32 C33 -0.3(5)
S41 C41 C42 C43 179.6(3)
S41 C41 C46 C45 -179.4(3)
O41 S41 C41 C42 58.2(3)
O41 S41 C41 C46 -121.7(3)
O42 S41 C41 C42 -63.9(3)
O42 S41 C41 C46 116.2(3)
O43 S41 C41 C42 176.8(3)
O43 S41 C41 C46 -3.1(3)
C41 C42 C43 C44 0.3(6)
C42 C41 C46 C45 0.7(5)
C42 C43 C44 C45 -0.5(6)
C43 C44 C45 C46 0.7(6)
C44 C45 C46 C41 -0.9(6)
C46 C41 C42 C43 -0.4(5)
